data_4089283
loop_
_publ_author_name
'Motolko, Kelly S. A.'
'Emslie, David J. H.'
'Jenkins, Hilary A.'

_publ_section_title
;
 Yttrium and Aluminum Alkyl Complexes of a Rigid Bis-Anilido NON-Donor
 Ligand: Synthesis and Hydroamination Catalysis
;
_journal_issue 8
_journal_name_full Organometallics
_journal_page_first 1601
_journal_paper_doi 10.1021/acs.organomet.7b00156
_journal_volume 36
_journal_year 2017
_chemical_formula_moiety '2(C54 H77 Al N2 O), C6 H18 O Si2'
_chemical_formula_sum 'C114 H172 Al2 N4 O3 Si2'
_chemical_formula_weight 1756.69
_space_group_crystal_system monoclinic
_space_group_IT_number 15
_space_group_name_Hall '-I 2ya'
_space_group_name_H-M_alt 'I 1 2/a 1'
_atom_sites_solution_hydrogens geom
_audit_creation_method SHELXL-2014/7
_cell_angle_alpha 90
_cell_angle_beta 108.901(2)
_cell_angle_gamma 90
_cell_formula_units_Z 4
_cell_length_a 19.330(2)
_cell_length_b 29.736(2)
_cell_length_c 20.4953(14)
_cell_measurement_reflns_used 6438
_cell_measurement_temperature 100(2)
_cell_measurement_theta_max 24.39
_cell_measurement_theta_min 2.23
_cell_volume 11145.4(16)
_computing_cell_refinement 'Bruker SAINT'
_computing_data_collection 'Bruker APEX2'
_computing_data_reduction 'Bruker SAINT'
_computing_molecular_graphics 'Bruker SHELXTL'
_computing_publication_material 'Bruker SHELXTL'
_computing_structure_refinement 'SHELXL-2014/7 (Sheldrick, 2014)'
_computing_structure_solution 'SHELXS-97 (Sheldrick 2008)'
_diffrn_ambient_temperature 100(2)
_diffrn_measured_fraction_theta_full 1.000
_diffrn_measured_fraction_theta_max 0.998
_diffrn_measurement_device_type 'Bruker APEX-II CCD'
_diffrn_measurement_method '\f and \w scans'
_diffrn_radiation_type MoK\a
_diffrn_radiation_wavelength 0.71073
_diffrn_reflns_av_R_equivalents 0.0414
_diffrn_reflns_av_unetI/netI 0.0567
_diffrn_reflns_Laue_measured_fraction_full 1.000
_diffrn_reflns_Laue_measured_fraction_max 0.998
_diffrn_reflns_limit_h_max 24
_diffrn_reflns_limit_h_min -24
_diffrn_reflns_limit_k_max 36
_diffrn_reflns_limit_k_min -37
_diffrn_reflns_limit_l_max 25
_diffrn_reflns_limit_l_min -25
_diffrn_reflns_number 47064
_diffrn_reflns_point_group_measured_fraction_full 1.000
_diffrn_reflns_point_group_measured_fraction_max 0.998
_diffrn_reflns_theta_full 26.000
_diffrn_reflns_theta_max 26.407
_diffrn_reflns_theta_min 1.860
_exptl_absorpt_coefficient_mu 0.096
_exptl_absorpt_correction_T_max 24.389
_exptl_absorpt_correction_T_min 2.226
_exptl_absorpt_correction_type numerical
_exptl_absorpt_process_details SADABS
_exptl_crystal_colour colourless
_exptl_crystal_density_diffrn 1.047
_exptl_crystal_description kite
_exptl_crystal_F_000 3848
_exptl_crystal_size_max 0.583
_exptl_crystal_size_mid 0.345
_exptl_crystal_size_min 0.074
_refine_diff_density_max 0.318
_refine_diff_density_min -0.397
_refine_diff_density_rms 0.045
_refine_ls_extinction_method none
_refine_ls_goodness_of_fit_ref 1.036
_refine_ls_hydrogen_treatment constr
_refine_ls_matrix_type full
_refine_ls_number_parameters 591
_refine_ls_number_reflns 11425
_refine_ls_number_restraints 21
_refine_ls_restrained_S_all 1.045
_refine_ls_R_factor_all 0.0842
_refine_ls_R_factor_gt 0.0522
_refine_ls_shift/su_max 0.000
_refine_ls_shift/su_mean 0.000
_refine_ls_structure_factor_coef Fsqd
_refine_ls_weighting_details 'w=1/[\s^2^(Fo^2^)+(0.0489P)^2^+12.5805P] where P=(Fo^2^+2Fc^2^)/3'
_refine_ls_weighting_scheme calc
_refine_ls_wR_factor_gt 0.1249
_refine_ls_wR_factor_ref 0.1427
_reflns_Friedel_coverage 0.000
_reflns_number_gt 7908
_reflns_number_total 11425
_reflns_threshold_expression 'I > 2\s(I)'
_cod_data_source_file om7b00156_si_002.cif
_cod_data_source_block k_a
_cod_original_cell_volume 11145.7(16)
_cod_original_sg_symbol_H-M 'I 2/a'
_cod_database_code 4089283
_shelx_shelxl_version_number 2014/7
_shelx_space_group_comment
; 
The symmetry employed for this shelxl refinement is uniquely defined 
by the following loop, which should always be used as a source of 
symmetry information in preference to the above space-group names. 
They are only intended as comments. 
;
_shelx_estimated_absorpt_t_min 0.946
_shelx_estimated_absorpt_t_max 0.993

loop_
_space_group_symop_operation_xyz
'x, y, z'
'-x+1/2, y, -z'
'x+1/2, y+1/2, z+1/2'
'-x+1, y+1/2, -z+1/2'
'-x, -y, -z'
'x-1/2, -y, z'
'-x+1/2, -y+1/2, -z+1/2'
'x, -y+1/2, z+1/2'

loop_
_atom_site_label
_atom_site_type_symbol
_atom_site_fract_x
_atom_site_fract_y
_atom_site_fract_z
_atom_site_U_iso_or_equiv
_atom_site_adp_type
_atom_site_occupancy
_atom_site_site_symmetry_order
_atom_site_calc_flag
_atom_site_refinement_flags_posn
_atom_site_refinement_flags_adp
_atom_site_refinement_flags_occupancy
_atom_site_disorder_assembly
_atom_site_disorder_group
Al1 Al 0.60951(3) 0.36743(2) 0.74007(3) 0.03128(16) Uani 1 1 d . . . . .
O1 O 0.56258(7) 0.38758(4) 0.80735(6) 0.0286(3) Uani 1 1 d . . . . .
N1 N 0.51761(9) 0.34301(5) 0.69644(8) 0.0309(4) Uani 1 1 d . . . . .
N2 N 0.64728(9) 0.42592(5) 0.75215(8) 0.0279(4) Uani 1 1 d . . . . .
C1 C 0.36938(11) 0.38490(6) 0.79464(9) 0.0282(4) Uani 1 1 d . . . . .
H1A H 0.3366 0.3965 0.8163 0.034 Uiso 1 1 calc R U . . .
C2 C 0.34245(11) 0.35679(6) 0.73662(9) 0.0286(4) Uani 1 1 d . . . . .
C3 C 0.38969(11) 0.34111(6) 0.70300(10) 0.0304(5) Uani 1 1 d . . . . .
H3A H 0.3713 0.3223 0.6636 0.036 Uiso 1 1 calc R U . . .
C4 C 0.46391(11) 0.35258(6) 0.72628(10) 0.0293(4) Uani 1 1 d . . . . .
C5 C 0.62308(10) 0.45356(6) 0.79533(9) 0.0263(4) Uani 1 1 d . . . . .
C6 C 0.63966(11) 0.49873(6) 0.81267(9) 0.0259(4) Uani 1 1 d . . . . .
H6A H 0.6732 0.5141 0.7954 0.031 Uiso 1 1 calc R U . . .
C7 C 0.60739(11) 0.52160(6) 0.85518(9) 0.0259(4) Uani 1 1 d . . . . .
C8 C 0.55570(11) 0.49994(6) 0.87843(9) 0.0265(4) Uani 1 1 d . . . . .
H8A H 0.5324 0.5161 0.9055 0.032 Uiso 1 1 calc R U . . .
C9 C 0.47986(11) 0.42721(6) 0.88204(9) 0.0293(4) Uani 1 1 d . . . . .
C10 C 0.44342(11) 0.39596(6) 0.82080(9) 0.0276(4) Uani 1 1 d . . . . .
C11 C 0.48688(11) 0.37739(6) 0.78666(9) 0.0272(4) Uani 1 1 d . . . . .
C12 C 0.57535(11) 0.43380(6) 0.82471(9) 0.0268(4) Uani 1 1 d . . . . .
C13 C 0.53762(11) 0.45445(6) 0.86224(9) 0.0263(4) Uani 1 1 d . . . . .
C14 C 0.51889(13) 0.39841(7) 0.94618(10) 0.0412(6) Uani 1 1 d . . . . .
H14C H 0.5550 0.3789 0.9361 0.062 Uiso 1 1 calc R U . . .
H14B H 0.5436 0.4182 0.9850 0.062 Uiso 1 1 calc R U . . .
H14A H 0.4828 0.3799 0.9582 0.062 Uiso 1 1 calc R U . . .
C15 C 0.42392(12) 0.45746(7) 0.89803(10) 0.0348(5) Uani 1 1 d . . . . .
H15C H 0.3881 0.4389 0.9104 0.052 Uiso 1 1 calc R U . . .
H15B H 0.4488 0.4773 0.9367 0.052 Uiso 1 1 calc R U . . .
H15A H 0.3988 0.4756 0.8573 0.052 Uiso 1 1 calc R U . . .
C16 C 0.26073(11) 0.34554(7) 0.71004(10) 0.0333(5) Uani 1 1 d . . . . .
C17 C 0.24135(12) 0.31269(7) 0.64918(11) 0.0407(5) Uani 1 1 d . . . . .
H17C H 0.2555 0.3257 0.6114 0.061 Uiso 1 1 calc R U . . .
H17B H 0.2676 0.2843 0.6638 0.061 Uiso 1 1 calc R U . . .
H17A H 0.1886 0.3070 0.6333 0.061 Uiso 1 1 calc R U . . .
C18 C 0.21704(12) 0.38932(7) 0.68580(11) 0.0412(5) Uani 1 1 d . . . . .
H18C H 0.2319 0.4031 0.6490 0.062 Uiso 1 1 calc R U . . .
H18B H 0.1647 0.3824 0.6684 0.062 Uiso 1 1 calc R U . . .
H18A H 0.2268 0.4103 0.7247 0.062 Uiso 1 1 calc R U . . .
C19 C 0.23774(12) 0.32384(7) 0.76762(11) 0.0401(5) Uani 1 1 d . . . . .
H19C H 0.1854 0.3167 0.7502 0.060 Uiso 1 1 calc R U . . .
H19B H 0.2658 0.2961 0.7830 0.060 Uiso 1 1 calc R U . . .
H19A H 0.2473 0.3448 0.8065 0.060 Uiso 1 1 calc R U . . .
C20 C 0.62740(11) 0.57132(6) 0.87267(10) 0.0289(4) Uani 1 1 d . . . . .
C21 C 0.59995(15) 0.58847(7) 0.93019(13) 0.0479(6) Uani 1 1 d . . . . .
H21C H 0.5467 0.5850 0.9162 0.072 Uiso 1 1 calc R U . . .
H21B H 0.6228 0.5711 0.9723 0.072 Uiso 1 1 calc R U . . .
H21A H 0.6128 0.6203 0.9390 0.072 Uiso 1 1 calc R U . . .
C22 C 0.59247(13) 0.59981(7) 0.80789(12) 0.0414(5) Uani 1 1 d . . . . .
H22C H 0.6096 0.5892 0.7705 0.062 Uiso 1 1 calc R U . . .
H22B H 0.5391 0.5971 0.7939 0.062 Uiso 1 1 calc R U . . .
H22A H 0.6064 0.6314 0.8179 0.062 Uiso 1 1 calc R U . . .
C23 C 0.71053(11) 0.57714(7) 0.89614(10) 0.0344(5) Uani 1 1 d . . . . .
H23C H 0.7293 0.5663 0.8599 0.052 Uiso 1 1 calc R U . . .
H23B H 0.7228 0.6090 0.9051 0.052 Uiso 1 1 calc R U . . .
H23A H 0.7328 0.5598 0.9384 0.052 Uiso 1 1 calc R U . . .
C24 C 0.49678(11) 0.31008(6) 0.64196(10) 0.0291(4) Uani 1 1 d . . . . .
C25 C 0.46596(12) 0.32384(7) 0.57350(11) 0.0398(5) Uani 1 1 d . . . . .
C26 C 0.44298(12) 0.29092(7) 0.52241(10) 0.0355(5) Uani 1 1 d . . . . .
H26A H 0.4222 0.3001 0.4757 0.043 Uiso 1 1 calc R U . . .
C27 C 0.44941(11) 0.24546(6) 0.53750(10) 0.0281(4) Uani 1 1 d . . . . .
C28 C 0.48040(11) 0.23275(6) 0.60580(9) 0.0271(4) Uani 1 1 d . . . . .
H28A H 0.4854 0.2016 0.6168 0.032 Uiso 1 1 calc R U . . .
C29 C 0.50440(10) 0.26396(6) 0.65887(9) 0.0261(4) Uani 1 1 d . . . . .
C30 C 0.45404(17) 0.37329(8) 0.55329(13) 0.0671(9) Uani 1 1 d . . . . .
H30A H 0.4790 0.3916 0.5953 0.081 Uiso 1 1 calc R U . . .
C31 C 0.48817(19) 0.38551(10) 0.49840(16) 0.0881(12) Uani 1 1 d . . . . .
H31C H 0.5401 0.3774 0.5145 0.132 Uiso 1 1 calc R U . . .
H31B H 0.4632 0.3691 0.4558 0.132 Uiso 1 1 calc R U . . .
H31A H 0.4833 0.4179 0.4895 0.132 Uiso 1 1 calc R U . . .
C32 C 0.37326(18) 0.38560(8) 0.52957(13) 0.0755(10) Uani 1 1 d . . . . .
H32C H 0.3522 0.3775 0.5655 0.113 Uiso 1 1 calc R U . . .
H32B H 0.3678 0.4180 0.5208 0.113 Uiso 1 1 calc R U . . .
H32A H 0.3477 0.3692 0.4871 0.113 Uiso 1 1 calc R U . . .
C33 C 0.42078(12) 0.20982(6) 0.48188(10) 0.0350(5) Uani 1 1 d . . . . .
H33A H 0.4449 0.1808 0.5010 0.042 Uiso 1 1 calc R U . . .
C34 C 0.43962(15) 0.21968(8) 0.41662(11) 0.0499(6) Uani 1 1 d . . . . .
H34C H 0.4199 0.1958 0.3828 0.075 Uiso 1 1 calc R U . . .
H34B H 0.4182 0.2486 0.3973 0.075 Uiso 1 1 calc R U . . .
H34A H 0.4929 0.2210 0.4278 0.075 Uiso 1 1 calc R U . . .
C35 C 0.33876(13) 0.20344(7) 0.46583(11) 0.0455(6) Uani 1 1 d . . . . .
H35C H 0.3212 0.1804 0.4300 0.068 Uiso 1 1 calc R U . . .
H35B H 0.3288 0.1938 0.5077 0.068 Uiso 1 1 calc R U . . .
H35A H 0.3136 0.2319 0.4495 0.068 Uiso 1 1 calc R U . . .
C36 C 0.53464(11) 0.24731(6) 0.73301(10) 0.0303(4) Uani 1 1 d . . . . .
H36A H 0.5578 0.2735 0.7626 0.036 Uiso 1 1 calc R U . . .
C37 C 0.47362(13) 0.22983(7) 0.75838(11) 0.0396(5) Uani 1 1 d . . . . .
H37C H 0.4945 0.2194 0.8061 0.059 Uiso 1 1 calc R U . . .
H37B H 0.4386 0.2541 0.7563 0.059 Uiso 1 1 calc R U . . .
H37A H 0.4485 0.2048 0.7291 0.059 Uiso 1 1 calc R U . . .
C38 C 0.59376(13) 0.21109(7) 0.74231(11) 0.0406(5) Uani 1 1 d . . . . .
H38C H 0.6115 0.2014 0.7906 0.061 Uiso 1 1 calc R U . . .
H38B H 0.5730 0.1852 0.7128 0.061 Uiso 1 1 calc R U . . .
H38A H 0.6345 0.2235 0.7294 0.061 Uiso 1 1 calc R U . . .
C39 C 0.71312(11) 0.43941(6) 0.73917(9) 0.0277(4) Uani 1 1 d . . . . .
C40 C 0.78079(11) 0.43395(6) 0.79119(9) 0.0281(4) Uani 1 1 d . . . . .
C41 C 0.84409(11) 0.44689(6) 0.77766(9) 0.0309(5) Uani 1 1 d . . . . .
H41A H 0.8899 0.4434 0.8129 0.037 Uiso 1 1 calc R U . . .
C42 C 0.84280(11) 0.46471(6) 0.71449(10) 0.0310(5) Uani 1 1 d . . . . .
C43 C 0.77475(12) 0.46905(7) 0.66383(10) 0.0340(5) Uani 1 1 d . . . . .
H43A H 0.7726 0.4810 0.6202 0.041 Uiso 1 1 calc R U . . .
C44 C 0.71005(11) 0.45669(6) 0.67424(10) 0.0315(5) Uani 1 1 d . . . . .
C45 C 0.78737(11) 0.41337(7) 0.86121(9) 0.0315(5) Uani 1 1 d . . . . .
H45A H 0.7389 0.4000 0.8578 0.038 Uiso 1 1 calc R U . . .
C46 C 0.80553(13) 0.44887(7) 0.91874(10) 0.0419(6) Uani 1 1 d . . . . .
H46C H 0.8093 0.4344 0.9627 0.063 Uiso 1 1 calc R U . . .
H46B H 0.8522 0.4633 0.9222 0.063 Uiso 1 1 calc R U . . .
H46A H 0.7667 0.4716 0.9080 0.063 Uiso 1 1 calc R U . . .
C47 C 0.84437(12) 0.37561(7) 0.88085(10) 0.0366(5) Uani 1 1 d . . . . .
H47C H 0.8469 0.3633 0.9259 0.055 Uiso 1 1 calc R U . . .
H47B H 0.8303 0.3517 0.8461 0.055 Uiso 1 1 calc R U . . .
H47A H 0.8923 0.3876 0.8831 0.055 Uiso 1 1 calc R U . . .
C48 C 0.91286(12) 0.47618(7) 0.70031(10) 0.0345(5) Uani 1 1 d . . . . .
H48A H 0.9532 0.4766 0.7456 0.041 Uiso 1 1 calc R U . . .
C49 C 0.93026(13) 0.43894(8) 0.65600(11) 0.0427(5) Uani 1 1 d . . . . .
H49C H 0.9756 0.4463 0.6468 0.064 Uiso 1 1 calc R U . . .
H49B H 0.9361 0.4102 0.6807 0.064 Uiso 1 1 calc R U . . .
H49A H 0.8901 0.4365 0.6123 0.064 Uiso 1 1 calc R U . . .
C50 C 0.91075(13) 0.52230(7) 0.66710(11) 0.0413(5) Uani 1 1 d . . . . .
H50C H 0.9573 0.5279 0.6591 0.062 Uiso 1 1 calc R U . . .
H50B H 0.8709 0.5231 0.6230 0.062 Uiso 1 1 calc R U . . .
H50A H 0.9027 0.5455 0.6978 0.062 Uiso 1 1 calc R U . . .
C51 C 0.63707(12) 0.46173(7) 0.61652(10) 0.0379(5) Uani 1 1 d . . . . .
H51A H 0.6071 0.4345 0.6178 0.046 Uiso 1 1 calc R U . . .
C52 C 0.64459(14) 0.46402(9) 0.54459(11) 0.0531(7) Uani 1 1 d . . . . .
H52C H 0.6718 0.4377 0.5374 0.080 Uiso 1 1 calc R U . . .
H52B H 0.5959 0.4643 0.5098 0.080 Uiso 1 1 calc R U . . .
H52A H 0.6709 0.4915 0.5405 0.080 Uiso 1 1 calc R U . . .
C53 C 0.59469(13) 0.50274(8) 0.62748(12) 0.0485(6) Uani 1 1 d . . . . .
H53C H 0.5483 0.5049 0.5896 0.073 Uiso 1 1 calc R U . . .
H53B H 0.5849 0.4997 0.6713 0.073 Uiso 1 1 calc R U . . .
H53A H 0.6237 0.5299 0.6286 0.073 Uiso 1 1 calc R U . . .
C54 C 0.68587(13) 0.32452(7) 0.74190(13) 0.0500(6) Uani 1 1 d . . . . .
H54C H 0.7338 0.3380 0.7651 0.075 Uiso 1 1 calc R U . . .
H54B H 0.6800 0.2975 0.7670 0.075 Uiso 1 1 calc R U . . .
H54A H 0.6823 0.3164 0.6946 0.075 Uiso 1 1 calc R U . . .
Si1A Si 0.69620(10) 0.19836(6) 1.03149(8) 0.0438(3) Uani 0.3953(11) 1 d D . P A -1
Si2A Si 0.78659(14) 0.27161(9) 0.98855(15) 0.0438(3) Uani 0.3953(11) 1 d D . P A -1
O1A O 0.7597(4) 0.22569(12) 1.0188(3) 0.0463(16) Uani 0.3953(11) 1 d D . P A -1
C1A C 0.6485(5) 0.2375(3) 1.0720(4) 0.0623(8) Uiso 0.3953(11) 1 d D U P A -1
H1AB H 0.6079 0.2219 1.0811 0.094 Uiso 0.3953(11) 1 calc R U P A -1
H1AC H 0.6828 0.2486 1.1156 0.094 Uiso 0.3953(11) 1 calc R U P A -1
H1AD H 0.6294 0.2630 1.0410 0.094 Uiso 0.3953(11) 1 calc R U P A -1
C2A C 0.6269(4) 0.1799(2) 0.9483(4) 0.0623(8) Uiso 0.3953(11) 1 d D U P A -1
H2AB H 0.5879 0.1629 0.9581 0.094 Uiso 0.3953(11) 1 calc R U P A -1
H2AC H 0.6059 0.2064 0.9205 0.094 Uiso 0.3953(11) 1 calc R U P A -1
H2AD H 0.6506 0.1608 0.9228 0.094 Uiso 0.3953(11) 1 calc R U P A -1
C3A C 0.7400(4) 0.1502(2) 1.0873(4) 0.0623(8) Uiso 0.3953(11) 1 d D U P A -1
H3AB H 0.7024 0.1318 1.0969 0.094 Uiso 0.3953(11) 1 calc R U P A -1
H3AC H 0.7667 0.1318 1.0637 0.094 Uiso 0.3953(11) 1 calc R U P A -1
H3AD H 0.7741 0.1615 1.1308 0.094 Uiso 0.3953(11) 1 calc R U P A -1
C4A C 0.8291(5) 0.3105(3) 1.0621(4) 0.0623(8) Uiso 0.3953(11) 1 d D U P A -1
H4AB H 0.8453 0.3380 1.0449 0.094 Uiso 0.3953(11) 1 calc R U P A -1
H4AC H 0.7931 0.3183 1.0847 0.094 Uiso 0.3953(11) 1 calc R U P A -1
H4AD H 0.8712 0.2958 1.0954 0.094 Uiso 0.3953(11) 1 calc R U P A -1
C5A C 0.8490(4) 0.2564(3) 0.9401(4) 0.0623(8) Uiso 0.3953(11) 1 d D U P A -1
H5AB H 0.8648 0.2838 0.9223 0.094 Uiso 0.3953(11) 1 calc R U P A -1
H5AC H 0.8918 0.2408 0.9708 0.094 Uiso 0.3953(11) 1 calc R U P A -1
H5AD H 0.8234 0.2367 0.9016 0.094 Uiso 0.3953(11) 1 calc R U P A -1
C6A C 0.7034(4) 0.3003(3) 0.9290(4) 0.0623(8) Uiso 0.3953(11) 1 d D U P A -1
H6AB H 0.7182 0.3277 0.9104 0.094 Uiso 0.3953(11) 1 calc R U P A -1
H6AC H 0.6786 0.2800 0.8909 0.094 Uiso 0.3953(11) 1 calc R U P A -1
H6AD H 0.6701 0.3081 0.9545 0.094 Uiso 0.3953(11) 1 calc R U P A -1
Si1B Si 0.7219(3) 0.17943(19) 1.0053(3) 0.0438(3) Uani 0.1047(11) 1 d D . P A -2
Si2B Si 0.7727(5) 0.2734(3) 0.9827(6) 0.0438(3) Uani 0.1047(11) 1 d D . P A -2
O1B O 0.7219(9) 0.2314(3) 0.9941(12) 0.0463(16) Uani 0.1047(11) 1 d D . P A -2
C1B C 0.7000(14) 0.1591(8) 1.0812(8) 0.0623(8) Uiso 0.1047(11) 1 d D U P A -2
H1BA H 0.7017 0.1262 1.0825 0.094 Uiso 0.1047(11) 1 calc R U P A -2
H1BB H 0.7357 0.1712 1.1232 0.094 Uiso 0.1047(11) 1 calc R U P A -2
H1BC H 0.6509 0.1693 1.0785 0.094 Uiso 0.1047(11) 1 calc R U P A -2
C2B C 0.8219(6) 0.1669(8) 1.0452(12) 0.0623(8) Uiso 0.1047(11) 1 d D U P A -2
H2BA H 0.8287 0.1346 1.0546 0.094 Uiso 0.1047(11) 1 calc R U P A -2
H2BB H 0.8479 0.1758 1.0133 0.094 Uiso 0.1047(11) 1 calc R U P A -2
H2BC H 0.8415 0.1837 1.0884 0.094 Uiso 0.1047(11) 1 calc R U P A -2
C3B C 0.7121(15) 0.1481(7) 0.9244(8) 0.0623(8) Uiso 0.1047(11) 1 d D U P A -2
H3BA H 0.7122 0.1157 0.9334 0.094 Uiso 0.1047(11) 1 calc R U P A -2
H3BB H 0.6659 0.1564 0.8893 0.094 Uiso 0.1047(11) 1 calc R U P A -2
H3BC H 0.7529 0.1555 0.9079 0.094 Uiso 0.1047(11) 1 calc R U P A -2
C4B C 0.8365(14) 0.2993(9) 1.0627(10) 0.0623(8) Uiso 0.1047(11) 1 d D U P A -2
H4BA H 0.8638 0.3237 1.0502 0.094 Uiso 0.1047(11) 1 calc R U P A -2
H4BB H 0.8084 0.3113 1.0909 0.094 Uiso 0.1047(11) 1 calc R U P A -2
H4BC H 0.8707 0.2764 1.0890 0.094 Uiso 0.1047(11) 1 calc R U P A -2
C5B C 0.8183(12) 0.2543(9) 0.9211(10) 0.0623(8) Uiso 0.1047(11) 1 d D U P A -2
H5BA H 0.8490 0.2786 0.9132 0.094 Uiso 0.1047(11) 1 calc R U P A -2
H5BB H 0.8489 0.2280 0.9400 0.094 Uiso 0.1047(11) 1 calc R U P A -2
H5BC H 0.7813 0.2462 0.8773 0.094 Uiso 0.1047(11) 1 calc R U P A -2
C6B C 0.6993(11) 0.3163(7) 0.9451(14) 0.0623(8) Uiso 0.1047(11) 1 d D U P A -2
H6BA H 0.7214 0.3441 0.9353 0.094 Uiso 0.1047(11) 1 calc R U P A -2
H6BB H 0.6645 0.3046 0.9023 0.094 Uiso 0.1047(11) 1 calc R U P A -2
H6BC H 0.6735 0.3227 0.9782 0.094 Uiso 0.1047(11) 1 calc R U P A -2

loop_
_atom_site_aniso_label
_atom_site_aniso_U_11
_atom_site_aniso_U_22
_atom_site_aniso_U_33
_atom_site_aniso_U_23
_atom_site_aniso_U_13
_atom_site_aniso_U_12
Al1 0.0339(3) 0.0192(3) 0.0283(3) -0.0060(2) -0.0071(2) 0.0002(2)
O1 0.0358(8) 0.0159(6) 0.0229(7) -0.0012(5) -0.0060(6) -0.0042(5)
N1 0.0335(9) 0.0197(8) 0.0284(8) -0.0076(7) -0.0056(7) 0.0009(7)
N2 0.0328(9) 0.0212(8) 0.0218(8) -0.0055(6) -0.0020(7) -0.0012(7)
C1 0.0401(12) 0.0202(9) 0.0178(9) 0.0034(7) 0.0002(8) -0.0044(8)
C2 0.0368(11) 0.0165(9) 0.0229(9) 0.0035(7) -0.0035(8) -0.0023(8)
C3 0.0369(12) 0.0185(9) 0.0238(9) -0.0040(7) -0.0068(8) 0.0001(8)
C4 0.0365(11) 0.0146(8) 0.0254(10) 0.0005(7) -0.0056(8) 0.0020(8)
C5 0.0310(11) 0.0211(9) 0.0174(9) -0.0002(7) -0.0054(8) 0.0001(8)
C6 0.0299(10) 0.0209(9) 0.0208(9) 0.0012(7) -0.0003(8) -0.0032(8)
C7 0.0320(11) 0.0179(9) 0.0202(9) -0.0001(7) -0.0022(8) -0.0030(8)
C8 0.0374(11) 0.0202(9) 0.0162(8) -0.0009(7) 0.0007(8) -0.0036(8)
C9 0.0427(12) 0.0222(9) 0.0161(9) 0.0007(7) -0.0002(8) -0.0109(8)
C10 0.0412(12) 0.0159(8) 0.0176(9) 0.0033(7) -0.0016(8) -0.0060(8)
C11 0.0328(11) 0.0158(8) 0.0220(9) 0.0027(7) -0.0064(8) -0.0039(8)
C12 0.0371(11) 0.0140(8) 0.0183(9) -0.0013(7) -0.0064(8) -0.0047(8)
C13 0.0378(11) 0.0198(9) 0.0126(8) 0.0025(7) -0.0037(8) -0.0049(8)
C14 0.0582(15) 0.0329(11) 0.0187(10) 0.0076(8) -0.0065(9) -0.0186(10)
C15 0.0512(13) 0.0292(10) 0.0230(10) -0.0063(8) 0.0106(9) -0.0174(10)
C16 0.0371(12) 0.0262(10) 0.0263(10) -0.0034(8) -0.0039(9) -0.0028(9)
C17 0.0355(12) 0.0386(12) 0.0368(12) -0.0113(10) -0.0036(9) -0.0071(10)
C18 0.0422(13) 0.0357(12) 0.0328(11) -0.0008(9) -0.0058(10) 0.0032(10)
C19 0.0379(12) 0.0351(12) 0.0382(12) -0.0009(9) -0.0003(10) -0.0076(10)
C20 0.0362(11) 0.0183(9) 0.0295(10) -0.0034(8) 0.0068(9) -0.0055(8)
C21 0.0670(17) 0.0254(11) 0.0599(15) -0.0209(10) 0.0324(13) -0.0181(11)
C22 0.0461(13) 0.0195(10) 0.0489(13) 0.0061(9) 0.0021(11) -0.0028(9)
C23 0.0415(12) 0.0235(10) 0.0323(11) -0.0054(8) 0.0040(9) -0.0088(9)
C24 0.0300(11) 0.0219(9) 0.0264(10) -0.0076(8) -0.0032(8) -0.0011(8)
C25 0.0456(13) 0.0235(10) 0.0331(11) -0.0028(9) -0.0111(10) -0.0016(9)
C26 0.0442(13) 0.0271(10) 0.0227(10) 0.0003(8) -0.0064(9) -0.0019(9)
C27 0.0319(11) 0.0220(9) 0.0272(10) -0.0046(8) 0.0054(8) 0.0018(8)
C28 0.0336(11) 0.0180(9) 0.0266(10) -0.0032(7) 0.0055(8) 0.0023(8)
C29 0.0258(10) 0.0223(9) 0.0276(10) -0.0040(7) 0.0049(8) -0.0004(8)
C30 0.099(2) 0.0235(11) 0.0380(13) 0.0020(10) -0.0338(14) -0.0074(13)
C31 0.097(2) 0.0490(16) 0.075(2) 0.0304(15) -0.0314(18) -0.0333(16)
C32 0.122(3) 0.0319(13) 0.0425(15) -0.0018(11) -0.0156(16) 0.0303(15)
C33 0.0531(14) 0.0212(9) 0.0252(10) -0.0033(8) 0.0048(9) 0.0046(9)
C34 0.0762(18) 0.0408(13) 0.0312(12) -0.0057(10) 0.0153(12) 0.0099(12)
C35 0.0602(16) 0.0294(11) 0.0328(11) -0.0043(9) -0.0046(11) -0.0107(11)
C36 0.0380(12) 0.0231(9) 0.0249(10) -0.0034(8) 0.0035(9) -0.0006(8)
C37 0.0525(14) 0.0324(11) 0.0345(11) 0.0014(9) 0.0151(10) -0.0007(10)
C38 0.0461(14) 0.0368(12) 0.0318(11) 0.0043(9) 0.0028(10) 0.0083(10)
C39 0.0345(11) 0.0194(9) 0.0222(9) -0.0065(7) -0.0003(8) -0.0005(8)
C40 0.0345(11) 0.0232(9) 0.0208(9) -0.0057(7) 0.0012(8) 0.0061(8)
C41 0.0344(11) 0.0306(10) 0.0199(9) -0.0063(8) -0.0020(8) 0.0071(9)
C42 0.0365(12) 0.0260(10) 0.0232(9) -0.0064(8) -0.0006(8) -0.0009(9)
C43 0.0450(13) 0.0291(10) 0.0197(9) 0.0002(8) -0.0012(9) -0.0037(9)
C44 0.0365(12) 0.0226(9) 0.0249(10) -0.0021(8) -0.0048(8) -0.0027(8)
C45 0.0349(11) 0.0342(11) 0.0197(9) -0.0019(8) 0.0010(8) 0.0068(9)
C46 0.0546(15) 0.0423(12) 0.0206(10) -0.0029(9) 0.0010(10) 0.0181(11)
C47 0.0434(13) 0.0328(11) 0.0261(10) -0.0016(8) 0.0007(9) 0.0064(10)
C48 0.0361(12) 0.0370(11) 0.0234(10) -0.0048(8) 0.0002(9) 0.0005(9)
C49 0.0479(14) 0.0399(12) 0.0368(12) -0.0058(10) 0.0088(10) 0.0039(11)
C50 0.0445(14) 0.0374(12) 0.0389(12) -0.0036(10) 0.0091(10) -0.0022(10)
C51 0.0395(12) 0.0366(11) 0.0247(10) 0.0052(9) -0.0076(9) -0.0115(10)
C52 0.0519(15) 0.0660(17) 0.0246(11) 0.0065(11) -0.0106(10) -0.0105(13)
C53 0.0442(14) 0.0460(13) 0.0391(13) 0.0101(10) -0.0091(10) 0.0004(11)
C54 0.0424(14) 0.0283(11) 0.0625(16) -0.0148(11) -0.0061(12) 0.0030(10)
Si1A 0.0528(9) 0.0393(6) 0.0384(6) 0.0011(4) 0.0138(6) -0.0127(6)
Si2A 0.0528(9) 0.0393(6) 0.0384(6) 0.0011(4) 0.0138(6) -0.0127(6)
O1A 0.045(4) 0.0417(18) 0.063(5) 0.0122(19) 0.032(3) -0.004(3)
Si1B 0.0528(9) 0.0393(6) 0.0384(6) 0.0011(4) 0.0138(6) -0.0127(6)
Si2B 0.0528(9) 0.0393(6) 0.0384(6) 0.0011(4) 0.0138(6) -0.0127(6)
O1B 0.045(4) 0.0417(18) 0.063(5) 0.0122(19) 0.032(3) -0.004(3)

loop_
_atom_type_symbol
_atom_type_description
_atom_type_scat_dispersion_real
_atom_type_scat_dispersion_imag
_atom_type_scat_source
C C 0.0033 0.0016 'International Tables Vol C Tables 4.2.6.8 and 6.1.1.4'
H H 0.0000 0.0000 'International Tables Vol C Tables 4.2.6.8 and 6.1.1.4'
N N 0.0061 0.0033 'International Tables Vol C Tables 4.2.6.8 and 6.1.1.4'
O O 0.0106 0.0060 'International Tables Vol C Tables 4.2.6.8 and 6.1.1.4'
Al Al 0.0645 0.0514 'International Tables Vol C Tables 4.2.6.8 and 6.1.1.4'
Si Si 0.0817 0.0704 'International Tables Vol C Tables 4.2.6.8 and 6.1.1.4'

loop_
_geom_angle_atom_site_label_1
_geom_angle_atom_site_label_2
_geom_angle_atom_site_label_3
_geom_angle
N1 Al1 N2 134.26(7)
N1 Al1 C54 110.77(9)
N2 Al1 C54 110.27(9)
N1 Al1 O1 82.57(7)
N2 Al1 O1 82.73(7)
C54 Al1 O1 134.80(9)
C11 O1 C12 111.12(14)
C11 O1 Al1 112.93(11)
C12 O1 Al1 112.75(12)
C4 N1 C24 114.69(16)
C4 N1 Al1 116.15(12)
C24 N1 Al1 128.46(14)
C5 N2 C39 116.83(15)
C5 N2 Al1 115.78(13)
C39 N2 Al1 124.41(12)
C10 C1 C2 121.12(19)
C10 C1 H1A 119.4
C2 C1 H1A 119.4
C3 C2 C1 119.67(19)
C3 C2 C16 121.18(17)
C1 C2 C16 119.10(19)
C2 C3 C4 120.97(17)
C2 C3 H3A 119.5
C4 C3 H3A 119.5
C11 C4 N1 115.60(18)
C11 C4 C3 115.54(19)
N1 C4 C3 128.86(17)
C12 C5 N2 115.66(16)
C12 C5 C6 115.25(18)
N2 C5 C6 129.08(18)
C5 C6 C7 120.82(18)
C5 C6 H6A 119.6
C7 C6 H6A 119.6
C8 C7 C6 120.02(16)
C8 C7 C20 121.13(17)
C6 C7 C20 118.79(17)
C7 C8 C13 120.85(18)
C7 C8 H8A 119.6
C13 C8 H8A 119.6
C15 C9 C13 111.90(15)
C15 C9 C10 111.32(17)
C13 C9 C10 106.44(15)
C15 C9 C14 109.24(17)
C13 C9 C14 108.69(16)
C10 C9 C14 109.16(15)
C11 C10 C1 115.51(17)
C11 C10 C9 117.75(18)
C1 C10 C9 126.72(19)
C10 C11 C4 126.76(19)
C10 C11 O1 120.31(16)
C4 C11 O1 112.47(18)
C13 C12 C5 127.34(17)
C13 C12 O1 119.67(17)
C5 C12 O1 112.80(17)
C12 C13 C8 115.30(18)
C12 C13 C9 118.56(16)
C8 C13 C9 126.14(18)
C9 C14 H14C 109.5
C9 C14 H14B 109.5
H14C C14 H14B 109.5
C9 C14 H14A 109.5
H14C C14 H14A 109.5
H14B C14 H14A 109.5
C9 C15 H15C 109.5
C9 C15 H15B 109.5
H15C C15 H15B 109.5
C9 C15 H15A 109.5
H15C C15 H15A 109.5
H15B C15 H15A 109.5
C19 C16 C2 109.95(16)
C19 C16 C17 107.65(17)
C2 C16 C17 112.37(18)
C19 C16 C18 109.77(19)
C2 C16 C18 108.89(16)
C17 C16 C18 108.16(16)
C16 C17 H17C 109.5
C16 C17 H17B 109.5
H17C C17 H17B 109.5
C16 C17 H17A 109.5
H17C C17 H17A 109.5
H17B C17 H17A 109.5
C16 C18 H18C 109.5
C16 C18 H18B 109.5
H18C C18 H18B 109.5
C16 C18 H18A 109.5
H18C C18 H18A 109.5
H18B C18 H18A 109.5
C16 C19 H19C 109.5
C16 C19 H19B 109.5
H19C C19 H19B 109.5
C16 C19 H19A 109.5
H19C C19 H19A 109.5
H19B C19 H19A 109.5
C21 C20 C23 108.12(17)
C21 C20 C22 108.51(18)
C23 C20 C22 109.41(17)
C21 C20 C7 112.08(16)
C23 C20 C7 109.91(16)
C22 C20 C7 108.77(15)
C20 C21 H21C 109.5
C20 C21 H21B 109.5
H21C C21 H21B 109.5
C20 C21 H21A 109.5
H21C C21 H21A 109.5
H21B C21 H21A 109.5
C20 C22 H22C 109.5
C20 C22 H22B 109.5
H22C C22 H22B 109.5
C20 C22 H22A 109.5
H22C C22 H22A 109.5
H22B C22 H22A 109.5
C20 C23 H23C 109.5
C20 C23 H23B 109.5
H23C C23 H23B 109.5
C20 C23 H23A 109.5
H23C C23 H23A 109.5
H23B C23 H23A 109.5
C25 C24 C29 120.56(17)
C25 C24 N1 120.05(17)
C29 C24 N1 119.32(16)
C24 C25 C26 118.47(18)
C24 C25 C30 122.23(18)
C26 C25 C30 119.26(18)
C27 C26 C25 122.24(18)
C27 C26 H26A 118.9
C25 C26 H26A 118.9
C26 C27 C28 118.09(17)
C26 C27 C33 121.87(17)
C28 C27 C33 120.00(17)
C27 C28 C29 122.29(17)
C27 C28 H28A 118.9
C29 C28 H28A 118.9
C28 C29 C24 118.35(17)
C28 C29 C36 119.12(16)
C24 C29 C36 122.47(16)
C31 C30 C32 110.6(2)
C31 C30 C25 111.6(3)
C32 C30 C25 111.6(2)
C31 C30 H30A 107.6
C32 C30 H30A 107.6
C25 C30 H30A 107.6
C30 C31 H31C 109.5
C30 C31 H31B 109.5
H31C C31 H31B 109.5
C30 C31 H31A 109.5
H31C C31 H31A 109.5
H31B C31 H31A 109.5
C30 C32 H32C 109.5
C30 C32 H32B 109.5
H32C C32 H32B 109.5
C30 C32 H32A 109.5
H32C C32 H32A 109.5
H32B C32 H32A 109.5
C27 C33 C35 110.41(17)
C27 C33 C34 113.00(18)
C35 C33 C34 111.25(19)
C27 C33 H33A 107.3
C35 C33 H33A 107.3
C34 C33 H33A 107.3
C33 C34 H34C 109.5
C33 C34 H34B 109.5
H34C C34 H34B 109.5
C33 C34 H34A 109.5
H34C C34 H34A 109.5
H34B C34 H34A 109.5
C33 C35 H35C 109.5
C33 C35 H35B 109.5
H35C C35 H35B 109.5
C33 C35 H35A 109.5
H35C C35 H35A 109.5
H35B C35 H35A 109.5
C29 C36 C37 111.18(17)
C29 C36 C38 112.41(16)
C37 C36 C38 110.17(17)
C29 C36 H36A 107.6
C37 C36 H36A 107.6
C38 C36 H36A 107.6
C36 C37 H37C 109.5
C36 C37 H37B 109.5
H37C C37 H37B 109.5
C36 C37 H37A 109.5
H37C C37 H37A 109.5
H37B C37 H37A 109.5
C36 C38 H38C 109.5
C36 C38 H38B 109.5
H38C C38 H38B 109.5
C36 C38 H38A 109.5
H38C C38 H38A 109.5
H38B C38 H38A 109.5
C40 C39 C44 120.20(19)
C40 C39 N2 119.33(17)
C44 C39 N2 120.45(17)
C41 C40 C39 118.64(18)
C41 C40 C45 119.10(17)
C39 C40 C45 122.24(19)
C42 C41 C40 122.55(18)
C42 C41 H41A 118.7
C40 C41 H41A 118.7
C41 C42 C43 117.2(2)
C41 C42 C48 121.13(18)
C43 C42 C48 121.60(18)
C44 C43 C42 122.86(19)
C44 C43 H43A 118.6
C42 C43 H43A 118.6
C43 C44 C39 118.57(18)
C43 C44 C51 120.57(18)
C39 C44 C51 120.86(19)
C40 C45 C47 111.98(17)
C40 C45 C46 112.01(17)
C47 C45 C46 109.62(16)
C40 C45 H45A 107.7
C47 C45 H45A 107.7
C46 C45 H45A 107.7
C45 C46 H46C 109.5
C45 C46 H46B 109.5
H46C C46 H46B 109.5
C45 C46 H46A 109.5
H46C C46 H46A 109.5
H46B C46 H46A 109.5
C45 C47 H47C 109.5
C45 C47 H47B 109.5
H47C C47 H47B 109.5
C45 C47 H47A 109.5
H47C C47 H47A 109.5
H47B C47 H47A 109.5
C42 C48 C50 113.08(18)
C42 C48 C49 109.38(17)
C50 C48 C49 111.31(18)
C42 C48 H48A 107.6
C50 C48 H48A 107.6
C49 C48 H48A 107.6
C48 C49 H49C 109.5
C48 C49 H49B 109.5
H49C C49 H49B 109.5
C48 C49 H49A 109.5
H49C C49 H49A 109.5
H49B C49 H49A 109.5
C48 C50 H50C 109.5
C48 C50 H50B 109.5
H50C C50 H50B 109.5
C48 C50 H50A 109.5
H50C C50 H50A 109.5
H50B C50 H50A 109.5
C53 C51 C44 111.70(17)
C53 C51 C52 109.24(19)
C44 C51 C52 113.5(2)
C53 C51 H51A 107.4
C44 C51 H51A 107.4
C52 C51 H51A 107.4
C51 C52 H52C 109.5
C51 C52 H52B 109.5
H52C C52 H52B 109.5
C51 C52 H52A 109.5
H52C C52 H52A 109.5
H52B C52 H52A 109.5
C51 C53 H53C 109.5
C51 C53 H53B 109.5
H53C C53 H53B 109.5
C51 C53 H53A 109.5
H53C C53 H53A 109.5
H53B C53 H53A 109.5
Al1 C54 H54C 109.5
Al1 C54 H54B 109.5
H54C C54 H54B 109.5
Al1 C54 H54A 109.5
H54C C54 H54A 109.5
H54B C54 H54A 109.5
O1A Si1A C1A 106.3(3)
O1A Si1A C3A 106.1(3)
C1A Si1A C3A 113.9(4)
O1A Si1A C2A 111.6(3)
C1A Si1A C2A 106.3(4)
C3A Si1A C2A 112.5(3)
O1A Si2A C5A 109.8(4)
O1A Si2A C4A 108.6(4)
C5A Si2A C4A 113.1(4)
O1A Si2A C6A 108.2(4)
C5A Si2A C6A 109.3(4)
C4A Si2A C6A 107.7(3)
Si1A O1A Si2A 148.4(5)
Si1A C1A H1AB 109.5
Si1A C1A H1AC 109.5
H1AB C1A H1AC 109.5
Si1A C1A H1AD 109.5
H1AB C1A H1AD 109.5
H1AC C1A H1AD 109.5
Si1A C2A H2AB 109.5
Si1A C2A H2AC 109.5
H2AB C2A H2AC 109.5
Si1A C2A H2AD 109.5
H2AB C2A H2AD 109.5
H2AC C2A H2AD 109.5
Si1A C3A H3AB 109.5
Si1A C3A H3AC 109.5
H3AB C3A H3AC 109.5
Si1A C3A H3AD 109.5
H3AB C3A H3AD 109.5
H3AC C3A H3AD 109.5
Si2A C4A H4AB 109.5
Si2A C4A H4AC 109.5
H4AB C4A H4AC 109.5
Si2A C4A H4AD 109.5
H4AB C4A H4AD 109.5
H4AC C4A H4AD 109.5
Si2A C5A H5AB 109.5
Si2A C5A H5AC 109.5
H5AB C5A H5AC 109.5
Si2A C5A H5AD 109.5
H5AB C5A H5AD 109.5
H5AC C5A H5AD 109.5
Si2A C6A H6AB 109.5
Si2A C6A H6AC 109.5
H6AB C6A H6AC 109.5
Si2A C6A H6AD 109.5
H6AB C6A H6AD 109.5
H6AC C6A H6AD 109.5
O1B Si1B C1B 117.3(11)
O1B Si1B C3B 111.8(11)
C1B Si1B C3B 127.2(11)
O1B Si1B C2B 102.2(10)
C1B Si1B C2B 93.0(10)
C3B Si1B C2B 94.7(10)
O1B Si2B C5B 107.5(11)
O1B Si2B C4B 116.2(13)
C5B Si2B C4B 113.7(12)
O1B Si2B C6B 99.6(10)
C5B Si2B C6B 113.1(12)
C4B Si2B C6B 106.1(12)
Si1B O1B Si2B 142.9(11)
Si1B C1B H1BA 109.5
Si1B C1B H1BB 109.5
H1BA C1B H1BB 109.5
Si1B C1B H1BC 109.5
H1BA C1B H1BC 109.5
H1BB C1B H1BC 109.5
Si1B C2B H2BA 109.5
Si1B C2B H2BB 109.5
H2BA C2B H2BB 109.5
Si1B C2B H2BC 109.5
H2BA C2B H2BC 109.5
H2BB C2B H2BC 109.5
Si1B C3B H3BA 109.5
Si1B C3B H3BB 109.5
H3BA C3B H3BB 109.5
Si1B C3B H3BC 109.5
H3BA C3B H3BC 109.5
H3BB C3B H3BC 109.5
Si2B C4B H4BA 109.5
Si2B C4B H4BB 109.5
H4BA C4B H4BB 109.5
Si2B C4B H4BC 109.5
H4BA C4B H4BC 109.5
H4BB C4B H4BC 109.5
Si2B C5B H5BA 109.5
Si2B C5B H5BB 109.5
H5BA C5B H5BB 109.5
Si2B C5B H5BC 109.5
H5BA C5B H5BC 109.5
H5BB C5B H5BC 109.5
Si2B C6B H6BA 109.5
Si2B C6B H6BB 109.5
H6BA C6B H6BB 109.5
Si2B C6B H6BC 109.5
H6BA C6B H6BC 109.5
H6BB C6B H6BC 109.5

loop_
_geom_bond_atom_site_label_1
_geom_bond_atom_site_label_2
_geom_bond_distance
Al1 N1 1.8584(17)
Al1 N2 1.8715(16)
Al1 C54 1.942(2)
Al1 O1 1.9731(15)
O1 C11 1.418(2)
O1 C12 1.421(2)
N1 C4 1.394(3)
N1 C24 1.441(2)
N2 C5 1.395(2)
N2 C39 1.439(3)
C1 C10 1.395(3)
C1 C2 1.408(3)
C1 H1A 0.9500
C2 C3 1.391(3)
C2 C16 1.532(3)
C3 C4 1.400(3)
C3 H3A 0.9500
C4 C11 1.384(3)
C5 C12 1.386(3)
C5 C6 1.400(2)
C6 C7 1.401(3)
C6 H6A 0.9500
C7 C8 1.396(3)
C7 C20 1.541(2)
C8 C13 1.410(2)
C8 H8A 0.9500
C9 C15 1.522(3)
C9 C13 1.537(3)
C9 C10 1.537(2)
C9 C14 1.545(3)
C10 C11 1.372(3)
C12 C13 1.365(3)
C14 H14C 0.9800
C14 H14B 0.9800
C14 H14A 0.9800
C15 H15C 0.9800
C15 H15B 0.9800
C15 H15A 0.9800
C16 C19 1.532(3)
C16 C17 1.532(3)
C16 C18 1.544(3)
C17 H17C 0.9800
C17 H17B 0.9800
C17 H17A 0.9800
C18 H18C 0.9800
C18 H18B 0.9800
C18 H18A 0.9800
C19 H19C 0.9800
C19 H19B 0.9800
C19 H19A 0.9800
C20 C21 1.529(3)
C20 C23 1.531(3)
C20 C22 1.535(3)
C21 H21C 0.9800
C21 H21B 0.9800
C21 H21A 0.9800
C22 H22C 0.9800
C22 H22B 0.9800
C22 H22A 0.9800
C23 H23C 0.9800
C23 H23B 0.9800
C23 H23A 0.9800
C24 C25 1.396(3)
C24 C29 1.411(3)
C25 C26 1.397(3)
C25 C30 1.525(3)
C26 C27 1.383(3)
C26 H26A 0.9500
C27 C28 1.385(3)
C27 C33 1.523(3)
C28 C29 1.390(2)
C28 H28A 0.9500
C29 C36 1.523(3)
C30 C31 1.521(5)
C30 C32 1.522(4)
C30 H30A 1.0000
C31 H31C 0.9800
C31 H31B 0.9800
C31 H31A 0.9800
C32 H32C 0.9800
C32 H32B 0.9800
C32 H32A 0.9800
C33 C35 1.523(3)
C33 C34 1.524(3)
C33 H33A 1.0000
C34 H34C 0.9800
C34 H34B 0.9800
C34 H34A 0.9800
C35 H35C 0.9800
C35 H35B 0.9800
C35 H35A 0.9800
C36 C37 1.526(3)
C36 C38 1.537(3)
C36 H36A 1.0000
C37 H37C 0.9800
C37 H37B 0.9800
C37 H37A 0.9800
C38 H38C 0.9800
C38 H38B 0.9800
C38 H38A 0.9800
C39 C40 1.404(3)
C39 C44 1.410(3)
C40 C41 1.393(3)
C40 C45 1.527(3)
C41 C42 1.392(3)
C41 H41A 0.9500
C42 C43 1.393(3)
C42 C48 1.513(3)
C43 C44 1.385(3)
C43 H43A 0.9500
C44 C51 1.527(3)
C45 C47 1.533(3)
C45 C46 1.536(3)
C45 H45A 1.0000
C46 H46C 0.9800
C46 H46B 0.9800
C46 H46A 0.9800
C47 H47C 0.9800
C47 H47B 0.9800
C47 H47A 0.9800
C48 C50 1.526(3)
C48 C49 1.537(3)
C48 H48A 1.0000
C49 H49C 0.9800
C49 H49B 0.9800
C49 H49A 0.9800
C50 H50C 0.9800
C50 H50B 0.9800
C50 H50A 0.9800
C51 C53 1.526(3)
C51 C52 1.529(3)
C51 H51A 1.0000
C52 H52C 0.9800
C52 H52B 0.9800
C52 H52A 0.9800
C53 H53C 0.9800
C53 H53B 0.9800
C53 H53A 0.9800
C54 H54C 0.9800
C54 H54B 0.9800
C54 H54A 0.9800
Si1A O1A 1.563(6)
Si1A C1A 1.842(8)
Si1A C3A 1.857(7)
Si1A C2A 1.877(7)
Si2A O1A 1.651(5)
Si2A C5A 1.849(7)
Si2A C4A 1.867(7)
Si2A C6A 1.879(7)
C1A H1AB 0.9800
C1A H1AC 0.9800
C1A H1AD 0.9800
C2A H2AB 0.9800
C2A H2AC 0.9800
C2A H2AD 0.9800
C3A H3AB 0.9800
C3A H3AC 0.9800
C3A H3AD 0.9800
C4A H4AB 0.9800
C4A H4AC 0.9800
C4A H4AD 0.9800
C5A H5AB 0.9800
C5A H5AC 0.9800
C5A H5AD 0.9800
C6A H6AB 0.9800
C6A H6AC 0.9800
C6A H6AD 0.9800
Si1B O1B 1.563(6)
Si1B C1B 1.842(8)
Si1B C3B 1.857(7)
Si1B C2B 1.878(7)
Si2B O1B 1.651(5)
Si2B C5B 1.849(7)
Si2B C4B 1.867(7)
Si2B C6B 1.879(7)
C1B H1BA 0.9800
C1B H1BB 0.9800
C1B H1BC 0.9800
C2B H2BA 0.9800
C2B H2BB 0.9800
C2B H2BC 0.9800
C3B H3BA 0.9800
C3B H3BB 0.9800
C3B H3BC 0.9800
C4B H4BA 0.9800
C4B H4BB 0.9800
C4B H4BC 0.9800
C5B H5BA 0.9800
C5B H5BB 0.9800
C5B H5BC 0.9800
C6B H6BA 0.9800
C6B H6BB 0.9800
C6B H6BC 0.9800

loop_
_geom_torsion_atom_site_label_1
_geom_torsion_atom_site_label_2
_geom_torsion_atom_site_label_3
_geom_torsion_atom_site_label_4
_geom_torsion
N2 Al1 N1 C4 -67.96(17)
C54 Al1 N1 C4 139.53(15)
O1 Al1 N1 C4 4.26(13)
N2 Al1 N1 C24 122.23(16)
C54 Al1 N1 C24 -30.3(2)
O1 Al1 N1 C24 -165.56(16)
N1 Al1 N2 C5 68.84(16)
C54 Al1 N2 C5 -138.55(14)
O1 Al1 N2 C5 -3.31(12)
N1 Al1 N2 C39 -131.36(15)
C54 Al1 N2 C39 21.25(17)
O1 Al1 N2 C39 156.49(14)
C10 C1 C2 C3 -2.6(3)
C10 C1 C2 C16 179.81(16)
C1 C2 C3 C4 0.5(3)
C16 C2 C3 C4 178.09(17)
C24 N1 C4 C11 168.31(16)
Al1 N1 C4 C11 -2.9(2)
C24 N1 C4 C3 -12.8(3)
Al1 N1 C4 C3 176.02(16)
C2 C3 C4 C11 4.4(3)
C2 C3 C4 N1 -174.58(18)
C39 N2 C5 C12 -160.15(16)
Al1 N2 C5 C12 1.2(2)
C39 N2 C5 C6 20.6(3)
Al1 N2 C5 C6 -178.04(15)
C12 C5 C6 C7 -1.9(3)
N2 C5 C6 C7 177.37(17)
C5 C6 C7 C8 -2.7(3)
C5 C6 C7 C20 -179.92(16)
C6 C7 C8 C13 2.8(3)
C20 C7 C8 C13 179.98(16)
C2 C1 C10 C11 -0.5(2)
C2 C1 C10 C9 178.03(16)
C15 C9 C10 C11 159.86(16)
C13 C9 C10 C11 37.7(2)
C14 C9 C10 C11 -79.5(2)
C15 C9 C10 C1 -18.7(2)
C13 C9 C10 C1 -140.85(18)
C14 C9 C10 C1 102.0(2)
C1 C10 C11 C4 6.2(3)
C9 C10 C11 C4 -172.46(17)
C1 C10 C11 O1 177.83(15)
C9 C10 C11 O1 -0.9(2)
N1 C4 C11 C10 170.94(17)
C3 C4 C11 C10 -8.1(3)
N1 C4 C11 O1 -1.2(2)
C3 C4 C11 O1 179.70(15)
C12 O1 C11 C10 -40.4(2)
Al1 O1 C11 C10 -168.22(13)
C12 O1 C11 C4 132.36(16)
Al1 O1 C11 C4 4.51(18)
N2 C5 C12 C13 -172.13(17)
C6 C5 C12 C13 7.2(3)
N2 C5 C12 O1 2.8(2)
C6 C5 C12 O1 -177.85(15)
C11 O1 C12 C13 42.1(2)
Al1 O1 C12 C13 170.04(13)
C11 O1 C12 C5 -133.24(16)
Al1 O1 C12 C5 -5.30(18)
C5 C12 C13 C8 -7.1(3)
O1 C12 C13 C8 178.28(15)
C5 C12 C13 C9 172.11(17)
O1 C12 C13 C9 -2.5(2)
C7 C8 C13 C12 1.7(3)
C7 C8 C13 C9 -177.48(17)
C15 C9 C13 C12 -157.97(16)
C10 C9 C13 C12 -36.1(2)
C14 C9 C13 C12 81.3(2)
C15 C9 C13 C8 21.2(2)
C10 C9 C13 C8 143.00(18)
C14 C9 C13 C8 -99.6(2)
C3 C2 C16 C19 125.32(19)
C1 C2 C16 C19 -57.1(2)
C3 C2 C16 C17 5.4(3)
C1 C2 C16 C17 -176.97(17)
C3 C2 C16 C18 -114.4(2)
C1 C2 C16 C18 63.2(2)
C8 C7 C20 C21 14.2(3)
C6 C7 C20 C21 -168.65(18)
C8 C7 C20 C23 134.44(18)
C6 C7 C20 C23 -48.4(2)
C8 C7 C20 C22 -105.8(2)
C6 C7 C20 C22 71.4(2)
C4 N1 C24 C25 92.6(2)
Al1 N1 C24 C25 -97.4(2)
C4 N1 C24 C29 -84.2(2)
Al1 N1 C24 C29 85.8(2)
C29 C24 C25 C26 0.0(3)
N1 C24 C25 C26 -176.7(2)
C29 C24 C25 C30 177.6(2)
N1 C24 C25 C30 0.9(4)
C24 C25 C26 C27 0.4(4)
C30 C25 C26 C27 -177.3(2)
C25 C26 C27 C28 -0.6(3)
C25 C26 C27 C33 176.9(2)
C26 C27 C28 C29 0.5(3)
C33 C27 C28 C29 -177.09(19)
C27 C28 C29 C24 -0.1(3)
C27 C28 C29 C36 177.18(19)
C25 C24 C29 C28 -0.1(3)
N1 C24 C29 C28 176.66(18)
C25 C24 C29 C36 -177.3(2)
N1 C24 C29 C36 -0.6(3)
C24 C25 C30 C31 126.8(2)
C26 C25 C30 C31 -55.6(3)
C24 C25 C30 C32 -108.9(3)
C26 C25 C30 C32 68.7(3)
C26 C27 C33 C35 -81.2(2)
C28 C27 C33 C35 96.3(2)
C26 C27 C33 C34 44.2(3)
C28 C27 C33 C34 -138.4(2)
C28 C29 C36 C37 -73.2(2)
C24 C29 C36 C37 104.0(2)
C28 C29 C36 C38 50.8(3)
C24 C29 C36 C38 -132.0(2)
C5 N2 C39 C40 74.1(2)
Al1 N2 C39 C40 -85.52(19)
C5 N2 C39 C44 -107.80(19)
Al1 N2 C39 C44 92.60(19)
C44 C39 C40 C41 1.5(3)
N2 C39 C40 C41 179.58(16)
C44 C39 C40 C45 -177.11(17)
N2 C39 C40 C45 1.0(3)
C39 C40 C41 C42 -0.5(3)
C45 C40 C41 C42 178.15(17)
C40 C41 C42 C43 -0.4(3)
C40 C41 C42 C48 -176.81(17)
C41 C42 C43 C44 0.3(3)
C48 C42 C43 C44 176.67(18)
C42 C43 C44 C39 0.7(3)
C42 C43 C44 C51 -179.31(19)
C40 C39 C44 C43 -1.6(3)
N2 C39 C44 C43 -179.67(17)
C40 C39 C44 C51 178.44(17)
N2 C39 C44 C51 0.3(3)
C41 C40 C45 C47 -49.1(2)
C39 C40 C45 C47 129.43(19)
C41 C40 C45 C46 74.5(2)
C39 C40 C45 C46 -106.9(2)
C41 C42 C48 C50 -133.73(19)
C43 C42 C48 C50 50.0(3)
C41 C42 C48 C49 101.6(2)
C43 C42 C48 C49 -74.6(2)
C43 C44 C51 C53 -102.8(2)
C39 C44 C51 C53 77.2(2)
C43 C44 C51 C52 21.3(3)
C39 C44 C51 C52 -158.76(19)
C1A Si1A O1A Si2A -49.1(8)
C3A Si1A O1A Si2A -170.7(7)
C2A Si1A O1A Si2A 66.4(8)
C5A Si2A O1A Si1A -136.6(7)
C4A Si2A O1A Si1A 99.3(7)
C6A Si2A O1A Si1A -17.4(8)
C1B Si1B O1B Si2B 125(2)
C3B Si1B O1B Si2B -75(3)
C2B Si1B O1B Si2B 25(3)
C5B Si2B O1B Si1B 43(3)
C4B Si2B O1B Si1B -86(3)
C6B Si2B O1B Si1B 161(3)

loop_
_cod_changelog_entry_id
_cod_changelog_entry_author
_cod_changelog_entry_date
_cod_changelog_entry_text
1 'Vaitkus, Antanas' 2023-12-21T11:47:00+02:00
;
 Removed the substring '# END of CIF' from the '_shelx_hkl_checksum' data item
 value. This modification resulted in a correct checksum value. 
;
